data_4117858
loop_
_publ_author_name
'Lei You'
'Gennaro Pescitelli'
'Eric V. Anslyn'
'Lorenzo Di Bari'

_publ_section_title
;
 An Exciton-Coupled Circular Dichroism Protocol for the Determination of
 Identity, Chirality, and Enantiomeric Excess of Chiral Secondary Alcohols
;
_journal_name_full 'Journal of the American Chemical Society'
_journal_page_first 7117
_journal_page_last 7125
_journal_paper_doi 10.1021/ja301252h
_journal_volume 134
_journal_year 2012
_chemical_formula_sum 'C22 H24 Cl2 N6 O9 Zn'
_chemical_formula_weight 652.74
_chemical_name_systematic
;
 ?
;
_space_group_IT_number 14
_symmetry_cell_setting monoclinic
_symmetry_space_group_name_Hall '-P 2ybc'
_symmetry_space_group_name_H-M 'P 1 21/c 1'
_atom_sites_solution_hydrogens geom
_atom_sites_solution_primary direct
_atom_sites_solution_secondary difmap
_audit_creation_method SHELXL-97
_cell_angle_alpha 90.00
_cell_angle_beta 108.603(3)
_cell_angle_gamma 90.00
_cell_formula_units_Z 4
_cell_length_a 18.6293(15)
_cell_length_b 10.7594(9)
_cell_length_c 14.4721(13)
_cell_measurement_temperature 100(2)
_cell_volume 2749.2(4)
_computing_structure_refinement 'SHELXL-97 (Sheldrick, 1997)'
_diffrn_ambient_temperature 100(2)
_diffrn_measured_fraction_theta_full 0.996
_diffrn_measured_fraction_theta_max 0.996
_diffrn_radiation_monochromator graphite
_diffrn_radiation_source 'fine-focus sealed tube'
_diffrn_radiation_type MoK\a
_diffrn_radiation_wavelength 0.71069
_diffrn_reflns_av_R_equivalents 0.0320
_diffrn_reflns_av_sigmaI/netI 0.0180
_diffrn_reflns_limit_h_max 21
_diffrn_reflns_limit_h_min -24
_diffrn_reflns_limit_k_max 13
_diffrn_reflns_limit_k_min -13
_diffrn_reflns_limit_l_max 18
_diffrn_reflns_limit_l_min -18
_diffrn_reflns_number 55135
_diffrn_reflns_theta_full 27.42
_diffrn_reflns_theta_max 27.42
_diffrn_reflns_theta_min 2.99
_exptl_absorpt_coefficient_mu 1.149
_exptl_absorpt_correction_T_max 0.9137
_exptl_absorpt_correction_T_min 0.7392
_exptl_crystal_density_diffrn 1.577
_exptl_crystal_F_000 1336
_exptl_crystal_size_max 0.28
_exptl_crystal_size_mid 0.21
_exptl_crystal_size_min 0.08
_refine_diff_density_max 1.099
_refine_diff_density_min -0.417
_refine_diff_density_rms 0.060
_refine_ls_extinction_coef 0.00000(17)
_refine_ls_extinction_expression Fc^*^=kFc[1+0.001xFc^2^\l^3^/sin(2\q)]^-1/4^
_refine_ls_extinction_method SHELXL
_refine_ls_goodness_of_fit_ref 1.087
_refine_ls_hydrogen_treatment mixed
_refine_ls_matrix_type full
_refine_ls_number_parameters 368
_refine_ls_number_reflns 6241
_refine_ls_number_restraints 0
_refine_ls_restrained_S_all 1.087
_refine_ls_R_factor_all 0.0332
_refine_ls_R_factor_gt 0.0303
_refine_ls_shift/su_max 1.747
_refine_ls_shift/su_mean 0.005
_refine_ls_structure_factor_coef Fsqd
_refine_ls_weighting_details 'calc w=1/[\s^2^(Fo^2^)+(0.0310P)^2^+2.5421P] where P=(Fo^2^+2Fc^2^)/3'
_refine_ls_weighting_scheme calc
_refine_ls_wR_factor_gt 0.0730
_refine_ls_wR_factor_ref 0.0744
_reflns_number_gt 5800
_reflns_number_total 6241
_reflns_threshold_expression >2sigma(I)
_cod_data_source_file ja301252h_si_002.cif
_cod_data_source_block shelxl
_cod_database_code 4117858

loop_
_symmetry_equiv_pos_as_xyz
'x, y, z'
'-x, y+1/2, -z+1/2'
'-x, -y, -z'
'x, -y-1/2, z-1/2'

loop_
_atom_site_label
_atom_site_type_symbol
_atom_site_fract_x
_atom_site_fract_y
_atom_site_fract_z
_atom_site_U_iso_or_equiv
_atom_site_adp_type
_atom_site_occupancy
_atom_site_symmetry_multiplicity
_atom_site_calc_flag
_atom_site_refinement_flags
Zn1 Zn 0.259015(11) 0.091669(18) -0.026500(14) 0.01555(7) Uani 1 1 d .
Cl1 Cl 0.39716(2) -0.23791(4) 0.03568(3) 0.01738(9) Uani 1 1 d .
Cl2 Cl -0.07348(2) 0.18971(4) -0.17205(3) 0.02328(10) Uani 1 1 d .
O1 O 0.42605(8) -0.20445(13) 0.13679(10) 0.0282(3) Uani 1 1 d .
O2 O 0.42079(8) -0.36358(12) 0.02376(10) 0.0283(3) Uani 1 1 d .
O3 O 0.31579(8) -0.23005(13) 0.00186(11) 0.0290(3) Uani 1 1 d .
O4 O 0.42767(8) -0.15292(13) -0.02040(10) 0.0273(3) Uani 1 1 d .
O5 O -0.01923(8) 0.14519(13) -0.21724(10) 0.0263(3) Uani 1 1 d .
O6 O -0.03849(10) 0.28451(14) -0.10120(12) 0.0367(4) Uani 1 1 d .
O7 O -0.13805(10) 0.24012(19) -0.24572(13) 0.0523(5) Uani 1 1 d .
O8 O -0.09648(9) 0.08763(14) -0.12351(12) 0.0327(3) Uani 1 1 d .
O9 O 0.48058(8) 0.21764(13) 0.13519(10) 0.0270(3) Uani 1 1 d .
N1 N 0.31317(8) 0.03835(13) 0.11410(10) 0.0165(3) Uani 1 1 d .
N2 N 0.29969(8) 0.03335(13) -0.13486(10) 0.0159(3) Uani 1 1 d .
N3 N 0.21225(8) 0.26816(14) -0.05054(11) 0.0179(3) Uani 1 1 d .
N4 N 0.36196(8) 0.20691(13) 0.00687(10) 0.0148(3) Uani 1 1 d .
C1 C 0.28106(11) -0.02616(16) 0.17057(13) 0.0205(4) Uani 1 1 d .
H1 H 0.2304 -0.0545 0.1430 0.025 Uiso 1 1 calc R
C2 C 0.31971(12) -0.05249(17) 0.26760(14) 0.0244(4) Uani 1 1 d .
H2 H 0.2965 -0.1005 0.3053 0.029 Uiso 1 1 calc R
C3 C 0.39266(12) -0.00768(17) 0.30850(13) 0.0245(4) Uani 1 1 d .
H3 H 0.4200 -0.0238 0.3750 0.029 Uiso 1 1 calc R
C4 C 0.42554(11) 0.06141(17) 0.25111(13) 0.0212(4) Uani 1 1 d .
H4 H 0.4750 0.0950 0.2782 0.025 Uiso 1 1 calc R
C5 C 0.38476(10) 0.08011(15) 0.15377(12) 0.0167(3) Uani 1 1 d .
C6 C 0.42067(9) 0.13994(16) 0.08365(12) 0.0164(3) Uani 1 1 d .
H6 H 0.4416 0.0725 0.0522 0.020 Uiso 1 1 calc R
C7 C 0.37872(10) 0.21796(16) -0.08560(12) 0.0167(3) Uani 1 1 d .
H7A H 0.4332 0.2363 -0.0718 0.020 Uiso 1 1 calc R
H7B H 0.3493 0.2878 -0.1241 0.020 Uiso 1 1 calc R
C8 C 0.35881(10) 0.09884(15) -0.14440(12) 0.0158(3) Uani 1 1 d .
C9 C 0.39622(10) 0.06351(17) -0.20903(12) 0.0186(3) Uani 1 1 d .
H9 H 0.4390 0.1087 -0.2128 0.022 Uiso 1 1 calc R
C10 C 0.36980(11) -0.03954(17) -0.26826(13) 0.0222(4) Uani 1 1 d .
H10 H 0.3939 -0.0647 -0.3140 0.027 Uiso 1 1 calc R
C11 C 0.30816(11) -0.10518(17) -0.26000(13) 0.0226(4) Uani 1 1 d .
H11 H 0.2889 -0.1749 -0.3006 0.027 Uiso 1 1 calc R
C12 C 0.27516(10) -0.06734(16) -0.19148(13) 0.0195(4) Uani 1 1 d .
H12 H 0.2339 -0.1138 -0.1842 0.023 Uiso 1 1 calc R
C13 C 0.34157(10) 0.32688(16) 0.04146(13) 0.0181(3) Uani 1 1 d .
H13A H 0.3772 0.3921 0.0351 0.022 Uiso 1 1 calc R
H13B H 0.3456 0.3200 0.1112 0.022 Uiso 1 1 calc R
C14 C 0.26156(10) 0.36259(16) -0.01759(12) 0.0173(3) Uani 1 1 d .
C15 C 0.23938(11) 0.48629(17) -0.03353(14) 0.0229(4) Uani 1 1 d .
H15 H 0.2750 0.5512 -0.0093 0.028 Uiso 1 1 calc R
C16 C 0.16443(12) 0.51345(19) -0.08535(15) 0.0294(4) Uani 1 1 d .
H16 H 0.1482 0.5972 -0.0980 0.035 Uiso 1 1 calc R
C17 C 0.11375(12) 0.41659(19) -0.11834(15) 0.0289(4) Uani 1 1 d .
H17 H 0.0621 0.4330 -0.1531 0.035 Uiso 1 1 calc R
C18 C 0.13954(11) 0.29526(18) -0.09993(14) 0.0231(4) Uani 1 1 d .
H18 H 0.1047 0.2290 -0.1230 0.028 Uiso 1 1 calc R
N1A N 0.15878(9) -0.00937(15) -0.06251(12) 0.0231(3) Uani 1 1 d .
C2A C 0.10378(10) -0.06496(17) -0.08196(13) 0.0205(4) Uani 1 1 d .
C3A C 0.03392(11) -0.13667(18) -0.10680(14) 0.0233(4) Uani 1 1 d .
H3A1 H 0.0287 -0.1858 -0.1656 0.035 Uiso 1 1 calc R
H3A2 H -0.0093 -0.0800 -0.1188 0.035 Uiso 1 1 calc R
H3A3 H 0.0353 -0.1925 -0.0527 0.035 Uiso 1 1 calc R
N1B N 0.21619(13) 0.2328(2) -0.31268(16) 0.0444(5) Uani 1 1 d .
C2B C 0.16375(13) 0.1701(2) -0.33458(16) 0.0329(5) Uani 1 1 d .
C3B C 0.09739(14) 0.0888(2) -0.36222(19) 0.0412(5) Uani 1 1 d .
H3B1 H 0.1138 0.0021 -0.3614 0.062 Uiso 1 1 calc R
H3B2 H 0.0646 0.1104 -0.4279 0.062 Uiso 1 1 calc R
H3B3 H 0.0693 0.0993 -0.3159 0.062 Uiso 1 1 calc R
H9O H 0.527(2) 0.206(4) 0.103(3) 0.108(14) Uiso 1 1 d .

loop_
_atom_site_aniso_label
_atom_site_aniso_U_11
_atom_site_aniso_U_22
_atom_site_aniso_U_33
_atom_site_aniso_U_23
_atom_site_aniso_U_13
_atom_site_aniso_U_12
Zn1 0.01584(11) 0.01476(10) 0.01664(10) -0.00116(7) 0.00602(8) -0.00344(7)
Cl1 0.0203(2) 0.01476(19) 0.01781(19) -0.00004(14) 0.00710(15) -0.00205(15)
Cl2 0.0202(2) 0.0251(2) 0.0246(2) 0.00231(17) 0.00724(17) 0.00351(17)
O1 0.0389(8) 0.0249(7) 0.0196(7) -0.0061(5) 0.0076(6) -0.0030(6)
O2 0.0392(8) 0.0174(6) 0.0298(7) -0.0043(5) 0.0129(6) 0.0032(6)
O3 0.0194(7) 0.0290(7) 0.0382(8) 0.0019(6) 0.0085(6) -0.0047(6)
O4 0.0261(7) 0.0285(7) 0.0311(7) 0.0116(6) 0.0144(6) -0.0001(6)
O5 0.0233(7) 0.0306(7) 0.0281(7) 0.0015(6) 0.0125(6) 0.0019(6)
O6 0.0481(10) 0.0271(8) 0.0404(9) -0.0081(7) 0.0217(8) -0.0083(7)
O7 0.0407(10) 0.0686(13) 0.0407(10) 0.0089(9) 0.0031(8) 0.0331(9)
O8 0.0314(8) 0.0330(8) 0.0402(8) -0.0014(6) 0.0206(7) -0.0090(6)
O9 0.0236(7) 0.0311(7) 0.0238(7) -0.0033(6) 0.0043(6) -0.0061(6)
N1 0.0199(7) 0.0142(7) 0.0177(7) -0.0003(5) 0.0090(6) 0.0001(6)
N2 0.0180(7) 0.0139(7) 0.0148(7) -0.0002(5) 0.0039(5) -0.0003(5)
N3 0.0194(7) 0.0176(7) 0.0179(7) -0.0005(6) 0.0075(6) -0.0009(6)
N4 0.0169(7) 0.0137(6) 0.0146(7) -0.0017(5) 0.0061(5) -0.0015(5)
C1 0.0250(9) 0.0153(8) 0.0253(9) -0.0012(7) 0.0137(7) -0.0017(7)
C2 0.0396(11) 0.0171(8) 0.0231(9) 0.0009(7) 0.0192(8) 0.0010(8)
C3 0.0373(11) 0.0218(9) 0.0156(8) -0.0008(7) 0.0102(7) 0.0058(8)
C4 0.0251(9) 0.0221(9) 0.0169(8) -0.0032(7) 0.0075(7) 0.0027(7)
C5 0.0202(9) 0.0148(8) 0.0168(8) -0.0027(6) 0.0081(7) 0.0009(6)
C6 0.0159(8) 0.0184(8) 0.0155(8) -0.0017(6) 0.0057(6) -0.0007(6)
C7 0.0186(8) 0.0162(8) 0.0165(8) 0.0000(6) 0.0072(6) -0.0035(6)
C8 0.0181(8) 0.0147(8) 0.0133(7) 0.0025(6) 0.0032(6) 0.0015(6)
C9 0.0197(9) 0.0204(8) 0.0157(8) 0.0022(6) 0.0057(7) 0.0024(7)
C10 0.0271(10) 0.0239(9) 0.0159(8) 0.0000(7) 0.0074(7) 0.0078(7)
C11 0.0308(10) 0.0164(8) 0.0166(8) -0.0028(7) 0.0019(7) 0.0026(7)
C12 0.0226(9) 0.0154(8) 0.0183(8) 0.0010(6) 0.0031(7) -0.0007(7)
C13 0.0193(9) 0.0140(8) 0.0214(8) -0.0039(6) 0.0070(7) -0.0023(6)
C14 0.0203(9) 0.0176(8) 0.0160(8) -0.0008(6) 0.0088(7) -0.0015(7)
C15 0.0281(10) 0.0176(8) 0.0245(9) -0.0005(7) 0.0102(8) -0.0017(7)
C16 0.0345(11) 0.0198(9) 0.0332(11) 0.0052(8) 0.0099(9) 0.0070(8)
C17 0.0233(10) 0.0285(10) 0.0316(10) 0.0045(8) 0.0041(8) 0.0062(8)
C18 0.0203(9) 0.0244(9) 0.0236(9) -0.0009(7) 0.0056(7) -0.0016(7)
N1A 0.0219(8) 0.0219(8) 0.0261(8) -0.0003(6) 0.0088(6) -0.0043(6)
C2A 0.0221(9) 0.0191(8) 0.0211(9) -0.0001(7) 0.0082(7) 0.0001(7)
C3A 0.0211(9) 0.0234(9) 0.0257(9) -0.0029(7) 0.0078(7) -0.0064(7)
N1B 0.0504(13) 0.0392(11) 0.0445(12) 0.0123(9) 0.0162(10) 0.0010(10)
C2B 0.0409(12) 0.0305(11) 0.0310(11) 0.0082(9) 0.0167(9) 0.0083(10)
C3B 0.0421(13) 0.0413(13) 0.0445(14) -0.0020(11) 0.0197(11) 0.0013(10)

loop_
_atom_type_symbol
_atom_type_description
_atom_type_scat_dispersion_real
_atom_type_scat_dispersion_imag
_atom_type_scat_source
C C 0.0033 0.0016 'International Tables Vol C Tables 4.2.6.8 and 6.1.1.4'
H H 0.0000 0.0000 'International Tables Vol C Tables 4.2.6.8 and 6.1.1.4'
N N 0.0061 0.0033 'International Tables Vol C Tables 4.2.6.8 and 6.1.1.4'
O O 0.0106 0.0060 'International Tables Vol C Tables 4.2.6.8 and 6.1.1.4'
Cl Cl 0.1484 0.1585 'International Tables Vol C Tables 4.2.6.8 and 6.1.1.4'
Zn Zn 0.2839 1.4301 'International Tables Vol C Tables 4.2.6.8 and 6.1.1.4'

loop_
_geom_angle_atom_site_label_1
_geom_angle_atom_site_label_2
_geom_angle_atom_site_label_3
_geom_angle
N1 Zn1 N2 119.42(6)
N1 Zn1 N3 118.16(6)
N2 Zn1 N3 113.03(6)
N1 Zn1 N1A 102.80(6)
N2 Zn1 N1A 99.80(6)
N3 Zn1 N1A 98.12(6)
N1 Zn1 N4 79.69(5)
N2 Zn1 N4 80.29(5)
N3 Zn1 N4 79.11(6)
N1A Zn1 N4 176.97(6)
O1 Cl1 O3 110.11(9)
O1 Cl1 O2 109.04(8)
O3 Cl1 O2 109.96(9)
O1 Cl1 O4 108.99(9)
O3 Cl1 O4 109.28(8)
O2 Cl1 O4 109.44(9)
O7 Cl2 O8 109.95(11)
O7 Cl2 O6 109.97(11)
O8 Cl2 O6 109.21(9)
O7 Cl2 O5 109.24(10)
O8 Cl2 O5 109.08(9)
O6 Cl2 O5 109.37(9)
C6 O9 H9O 108(2)
C1 N1 C5 118.86(15)
C1 N1 Zn1 125.04(12)
C5 N1 Zn1 115.91(11)
C12 N2 C8 119.12(15)
C12 N2 Zn1 125.18(12)
C8 N2 Zn1 115.57(11)
C18 N3 C14 118.70(16)
C18 N3 Zn1 125.84(12)
C14 N3 Zn1 115.34(12)
C7 N4 C6 113.76(13)
C7 N4 C13 112.91(13)
C6 N4 C13 112.38(13)
C7 N4 Zn1 105.55(10)
C6 N4 Zn1 105.94(10)
C13 N4 Zn1 105.43(10)
N1 C1 C2 122.07(17)
N1 C1 H1 119.0
C2 C1 H1 119.0
C3 C2 C1 118.89(17)
C3 C2 H2 120.6
C1 C2 H2 120.6
C2 C3 C4 119.28(17)
C2 C3 H3 120.4
C4 C3 H3 120.4
C5 C4 C3 118.73(18)
C5 C4 H4 120.6
C3 C4 H4 120.6
N1 C5 C4 122.08(16)
N1 C5 C6 116.18(15)
C4 C5 C6 121.56(16)
O9 C6 N4 112.48(14)
O9 C6 C5 109.95(14)
N4 C6 C5 109.29(13)
O9 C6 H6 108.3
N4 C6 H6 108.3
C5 C6 H6 108.3
N4 C7 C8 110.89(13)
N4 C7 H7A 109.5
C8 C7 H7A 109.5
N4 C7 H7B 109.5
C8 C7 H7B 109.5
H7A C7 H7B 108.0
N2 C8 C9 121.85(16)
N2 C8 C7 116.40(15)
C9 C8 C7 121.63(15)
C8 C9 C10 118.62(17)
C8 C9 H9 120.7
C10 C9 H9 120.7
C11 C10 C9 119.53(17)
C11 C10 H10 120.2
C9 C10 H10 120.2
C12 C11 C10 118.80(17)
C12 C11 H11 120.6
C10 C11 H11 120.6
N2 C12 C11 122.02(17)
N2 C12 H12 119.0
C11 C12 H12 119.0
N4 C13 C14 110.13(14)
N4 C13 H13A 109.6
C14 C13 H13A 109.6
N4 C13 H13B 109.6
C14 C13 H13B 109.6
H13A C13 H13B 108.1
N3 C14 C15 121.92(16)
N3 C14 C13 116.43(15)
C15 C14 C13 121.59(16)
C16 C15 C14 119.02(17)
C16 C15 H15 120.5
C14 C15 H15 120.5
C17 C16 C15 119.02(18)
C17 C16 H16 120.5
C15 C16 H16 120.5
C16 C17 C18 119.07(18)
C16 C17 H17 120.5
C18 C17 H17 120.5
N3 C18 C17 122.26(18)
N3 C18 H18 118.9
C17 C18 H18 118.9
C2A N1A Zn1 179.77(16)
N1A C2A C3A 179.6(2)
C2A C3A H3A1 109.5
C2A C3A H3A2 109.5
H3A1 C3A H3A2 109.5
C2A C3A H3A3 109.5
H3A1 C3A H3A3 109.5
H3A2 C3A H3A3 109.5
N1B C2B C3B 179.3(3)
C2B C3B H3B1 109.5
C2B C3B H3B2 109.5
H3B1 C3B H3B2 109.5
C2B C3B H3B3 109.5
H3B1 C3B H3B3 109.5
H3B2 C3B H3B3 109.5

loop_
_geom_bond_atom_site_label_1
_geom_bond_atom_site_label_2
_geom_bond_distance
Zn1 N1 2.0439(15)
Zn1 N2 2.0458(14)
Zn1 N3 2.0718(15)
Zn1 N1A 2.0783(16)
Zn1 N4 2.2040(14)
Cl1 O1 1.4346(14)
Cl1 O3 1.4392(14)
Cl1 O2 1.4493(14)
Cl1 O4 1.4533(13)
Cl2 O7 1.4351(16)
Cl2 O8 1.4406(15)
Cl2 O6 1.4457(16)
Cl2 O5 1.4492(14)
O9 C6 1.403(2)
O9 H9O 1.12(4)
N1 C1 1.349(2)
N1 C5 1.350(2)
N2 C12 1.347(2)
N2 C8 1.351(2)
N3 C18 1.347(2)
N3 C14 1.351(2)
N4 C7 1.473(2)
N4 C6 1.475(2)
N4 C13 1.477(2)
C1 C2 1.388(3)
C1 H1 0.9500
C2 C3 1.384(3)
C2 H2 0.9500
C3 C4 1.394(3)
C3 H3 0.9500
C4 C5 1.385(2)
C4 H4 0.9500
C5 C6 1.525(2)
C6 H6 1.0000
C7 C8 1.518(2)
C7 H7A 0.9900
C7 H7B 0.9900
C8 C9 1.386(2)
C9 C10 1.392(3)
C9 H9 0.9500
C10 C11 1.385(3)
C10 H10 0.9500
C11 C12 1.384(3)
C11 H11 0.9500
C12 H12 0.9500
C13 C14 1.512(2)
C13 H13A 0.9900
C13 H13B 0.9900
C14 C15 1.391(3)
C15 C16 1.389(3)
C15 H15 0.9500
C16 C17 1.385(3)
C16 H16 0.9500
C17 C18 1.387(3)
C17 H17 0.9500
C18 H18 0.9500
N1A C2A 1.141(2)
C2A C3A 1.456(3)
C3A H3A1 0.9800
C3A H3A2 0.9800
C3A H3A3 0.9800
N1B C2B 1.146(3)
C2B C3B 1.462(3)
C3B H3B1 0.9800
C3B H3B2 0.9800
C3B H3B3 0.9800

loop_
_geom_torsion_atom_site_label_1
_geom_torsion_atom_site_label_2
_geom_torsion_atom_site_label_3
_geom_torsion_atom_site_label_4
_geom_torsion
N2 Zn1 N1 C1 -121.14(14)
N3 Zn1 N1 C1 94.64(14)
N1A Zn1 N1 C1 -11.97(15)
N4 Zn1 N1 C1 166.27(15)
N2 Zn1 N1 C5 63.97(13)
N3 Zn1 N1 C5 -80.24(13)
N1A Zn1 N1 C5 173.14(12)
N4 Zn1 N1 C5 -8.61(12)
N1 Zn1 N2 C12 94.90(14)
N3 Zn1 N2 C12 -119.17(14)
N1A Zn1 N2 C12 -15.92(15)
N4 Zn1 N2 C12 167.14(14)
N1 Zn1 N2 C8 -80.96(13)
N3 Zn1 N2 C8 64.97(13)
N1A Zn1 N2 C8 168.22(12)
N4 Zn1 N2 C8 -8.71(12)
N1 Zn1 N3 C18 -124.66(15)
N2 Zn1 N3 C18 88.95(15)
N1A Zn1 N3 C18 -15.38(16)
N4 Zn1 N3 C18 163.38(15)
N1 Zn1 N3 C14 59.33(13)
N2 Zn1 N3 C14 -87.06(13)
N1A Zn1 N3 C14 168.61(12)
N4 Zn1 N3 C14 -12.63(12)
N1 Zn1 N4 C7 147.00(11)
N2 Zn1 N4 C7 24.48(10)
N3 Zn1 N4 C7 -91.44(11)
N1A Zn1 N4 C7 -67.5(11)
N1 Zn1 N4 C6 26.04(10)
N2 Zn1 N4 C6 -96.48(10)
N3 Zn1 N4 C6 147.60(11)
N1A Zn1 N4 C6 171.5(11)
N1 Zn1 N4 C13 -93.27(11)
N2 Zn1 N4 C13 144.21(11)
N3 Zn1 N4 C13 28.30(10)
N1A Zn1 N4 C13 52.2(11)
C5 N1 C1 C2 -1.0(3)
Zn1 N1 C1 C2 -175.75(13)
N1 C1 C2 C3 2.1(3)
C1 C2 C3 C4 -0.6(3)
C2 C3 C4 C5 -1.8(3)
C1 N1 C5 C4 -1.6(2)
Zn1 N1 C5 C4 173.61(13)
C1 N1 C5 C6 173.60(15)
Zn1 N1 C5 C6 -11.18(18)
C3 C4 C5 N1 3.0(3)
C3 C4 C5 C6 -171.95(16)
C7 N4 C6 O9 84.41(17)
C13 N4 C6 O9 -45.47(18)
Zn1 N4 C6 O9 -160.10(11)
C7 N4 C6 C5 -153.18(13)
C13 N4 C6 C5 76.94(17)
Zn1 N4 C6 C5 -37.69(14)
N1 C5 C6 O9 158.38(14)
C4 C5 C6 O9 -26.4(2)
N1 C5 C6 N4 34.47(19)
C4 C5 C6 N4 -150.29(16)
C6 N4 C7 C8 80.31(17)
C13 N4 C7 C8 -150.08(14)
Zn1 N4 C7 C8 -35.41(15)
C12 N2 C8 C9 -1.7(2)
Zn1 N2 C8 C9 174.41(13)
C12 N2 C8 C7 174.30(15)
Zn1 N2 C8 C7 -9.58(18)
N4 C7 C8 N2 32.0(2)
N4 C7 C8 C9 -151.95(15)
N2 C8 C9 C10 2.6(3)
C7 C8 C9 C10 -173.16(16)
C8 C9 C10 C11 -1.2(3)
C9 C10 C11 C12 -1.1(3)
C8 N2 C12 C11 -0.7(2)
Zn1 N2 C12 C11 -176.41(13)
C10 C11 C12 N2 2.1(3)
C7 N4 C13 C14 75.84(17)
C6 N4 C13 C14 -153.85(14)
Zn1 N4 C13 C14 -38.90(15)
C18 N3 C14 C15 -0.2(3)
Zn1 N3 C14 C15 176.10(13)
C18 N3 C14 C13 177.21(15)
Zn1 N3 C14 C13 -6.48(19)
N4 C13 C14 N3 32.3(2)
N4 C13 C14 C15 -150.28(16)
N3 C14 C15 C16 -0.4(3)
C13 C14 C15 C16 -177.67(17)
C14 C15 C16 C17 1.0(3)
C15 C16 C17 C18 -0.9(3)
C14 N3 C18 C17 0.2(3)
Zn1 N3 C18 C17 -175.66(15)
C16 C17 C18 N3 0.3(3)
N1 Zn1 N1A C2A 14(65)
N2 Zn1 N1A C2A 137(65)
N3 Zn1 N1A C2A -108(100)
N4 Zn1 N1A C2A -131(100)
Zn1 N1A C2A C3A -86(82)
